data_4515581
loop_
_publ_author_name
'Cai, Zhong-Sheng'
'Shi, Yi'
'Bao, Song-Song'
'Shen, Yang'
'Xia, Xing-Hua'
'Zheng, Li-Min'

_publ_section_title
;
 Bioinspired Engineering of Cobalt-Phosphonate Nanosheets for Robust
 Hydrogen Evolution Reaction
;
_journal_issue 5
_journal_name_full 'ACS Catalysis'
_journal_page_first 3895
_journal_paper_doi 10.1021/acscatal.7b04276
_journal_volume 8
_journal_year 2018
_chemical_formula_moiety 'C7 H9 Co O5 P'
_chemical_formula_sum 'C7 H9 Co O5 P'
_chemical_formula_weight 263.04
_space_group_crystal_system monoclinic
_space_group_IT_number 14
_space_group_name_Hall '-P 2yn'
_space_group_name_H-M_alt 'P 1 21/n 1'
_atom_sites_solution_hydrogens mixed
_audit_creation_method SHELXL-2013
_cell_angle_alpha 90
_cell_angle_beta 91.7880(10)
_cell_angle_gamma 90
_cell_formula_units_Z 4
_cell_length_a 4.8553(4)
_cell_length_b 32.281(2)
_cell_length_c 5.6773(4)
_cell_measurement_reflns_used 1246
_cell_measurement_temperature 296(2)
_cell_measurement_theta_max 25.470
_cell_measurement_theta_min 2.523
_cell_volume 889.39(11)
_computing_cell_refinement SMART
_computing_data_collection 'SMART (Bruker, 2000)'
_computing_data_reduction 'SAINT (Bruker, 2000)'
_computing_molecular_graphics SHELXTL
_computing_publication_material SHELXTL
_computing_structure_refinement 'SHELXL-2013 (Sheldrick, 2013)'
_computing_structure_solution 'SHELXTL (Bruker, 2000)'
_diffrn_ambient_temperature 296(2)
_diffrn_measured_fraction_theta_full 0.998
_diffrn_measured_fraction_theta_max 0.997
_diffrn_measurement_device_type 'Bruker APEX II'
_diffrn_radiation_type MoK\a
_diffrn_radiation_wavelength 0.71073
_diffrn_reflns_av_R_equivalents 0.0452
_diffrn_reflns_av_unetI/netI 0.0551
_diffrn_reflns_Laue_measured_fraction_full 0.998
_diffrn_reflns_Laue_measured_fraction_max 0.997
_diffrn_reflns_limit_h_max 6
_diffrn_reflns_limit_h_min -5
_diffrn_reflns_limit_k_max 39
_diffrn_reflns_limit_k_min -43
_diffrn_reflns_limit_l_max 7
_diffrn_reflns_limit_l_min -7
_diffrn_reflns_number 6450
_diffrn_reflns_point_group_measured_fraction_full 0.998
_diffrn_reflns_point_group_measured_fraction_max 0.997
_diffrn_reflns_theta_full 25.242
_diffrn_reflns_theta_max 28.392
_diffrn_reflns_theta_min 2.524
_exptl_absorpt_coefficient_mu 2.100
_exptl_absorpt_correction_T_max 0.940
_exptl_absorpt_correction_T_min 0.704
_exptl_absorpt_correction_type multi-scan
_exptl_absorpt_process_details 'SADABS(Bruker, 2000)'
_exptl_crystal_colour purple-red
_exptl_crystal_density_diffrn 1.964
_exptl_crystal_description block
_exptl_crystal_F_000 532
_exptl_crystal_size_max 0.050
_exptl_crystal_size_mid 0.040
_exptl_crystal_size_min 0.030
_refine_diff_density_max 0.446
_refine_diff_density_min -0.405
_refine_diff_density_rms 0.090
_refine_ls_extinction_method none
_refine_ls_goodness_of_fit_ref 1.007
_refine_ls_hydrogen_treatment constr
_refine_ls_matrix_type full
_refine_ls_number_parameters 274
_refine_ls_number_reflns 2233
_refine_ls_number_restraints 301
_refine_ls_restrained_S_all 0.977
_refine_ls_R_factor_all 0.0559
_refine_ls_R_factor_gt 0.0339
_refine_ls_shift/su_max 0.001
_refine_ls_shift/su_mean 0.000
_refine_ls_structure_factor_coef Fsqd
_refine_ls_weighting_details 'w=1/[\s^2^(Fo^2^)+(0.0328P)^2^] where P=(Fo^2^+2Fc^2^)/3'
_refine_ls_weighting_scheme calc
_refine_ls_wR_factor_gt 0.0658
_refine_ls_wR_factor_ref 0.0721
_reflns_Friedel_coverage 0.000
_reflns_number_gt 1706
_reflns_number_total 2233
_reflns_threshold_expression 'I > 2\s(I)'
_cod_data_source_file cs7b04276_si_002.cif
_cod_data_source_block 1
_cod_original_cell_volume 889.40(12)
_cod_original_sg_symbol_H-M 'P 21/n'
_cod_database_code 4515581
_shelx_space_group_comment
;
The symmetry employed for this shelxl refinement is uniquely defined
by the following loop, which should always be used as a source of
symmetry information in preference to the above space-group names.
They are only intended as comments.
;
_shelx_estimated_absorpt_t_min 0.902
_shelx_estimated_absorpt_t_max 0.940
_shelxl_version_number 2013-4

loop_
_space_group_symop_operation_xyz
'x, y, z'
'-x+1/2, y+1/2, -z+1/2'
'-x, -y, -z'
'x-1/2, -y-1/2, z-1/2'

loop_
_atom_site_label
_atom_site_type_symbol
_atom_site_fract_x
_atom_site_fract_y
_atom_site_fract_z
_atom_site_U_iso_or_equiv
_atom_site_adp_type
_atom_site_occupancy
_atom_site_site_symmetry_order
_atom_site_calc_flag
_atom_site_refinement_flags_posn
_atom_site_refinement_flags_adp
_atom_site_refinement_flags_occupancy
_atom_site_disorder_assembly
_atom_site_disorder_group
Co1 Co 0.94073(8) 0.24354(2) 0.88108(6) 0.01386(11) Uani 1 1 d . . . . .
P1 P 0.50454(14) 0.30121(2) 0.88436(12) 0.01237(15) Uani 1 1 d D . . . .
C1 C 0.568(4) 0.3562(2) 0.903(3) 0.019(2) Uani 0.331(3) 1 d D U P A 1
C2 C 0.788(3) 0.3744(3) 0.790(2) 0.024(2) Uani 0.331(3) 1 d D U P A 1
H2A H 0.8970 0.3586 0.6920 0.029 Uiso 0.331(3) 1 calc R U P A 1
C3 C 0.844(2) 0.4162(3) 0.8236(17) 0.0277(18) Uani 0.331(3) 1 d D U P A 1
H3A H 0.9901 0.4284 0.7475 0.033 Uiso 0.331(3) 1 calc R U P A 1
C4 C 0.684(2) 0.4398(3) 0.9692(19) 0.0283(18) Uani 0.331(3) 1 d D U P A 1
H4A H 0.7246 0.4677 0.9918 0.034 Uiso 0.331(3) 1 calc R U P A 1
C5 C 0.465(2) 0.4222(3) 1.0810(19) 0.0298(17) Uani 0.331(3) 1 d D U P A 1
C6 C 0.411(4) 0.3805(3) 1.050(3) 0.024(2) Uani 0.331(3) 1 d D U P A 1
H6A H 0.2667 0.3685 1.1297 0.029 Uiso 0.331(3) 1 calc R U P A 1
O4 O 0.3200(16) 0.44868(19) 1.2177(13) 0.0397(17) Uani 0.331(3) 1 d D U P A 1
C7 C 0.103(2) 0.4319(4) 1.348(2) 0.045(3) Uani 0.331(3) 1 d D U P A 1
H7A H 0.0143 0.4536 1.4328 0.067 Uiso 0.331(3) 1 calc R U P A 1
H7B H 0.1754 0.4117 1.4575 0.067 Uiso 0.331(3) 1 calc R U P A 1
H7C H -0.0291 0.4189 1.2423 0.067 Uiso 0.331(3) 1 calc R U P A 1
C8 C 0.570(2) 0.3559(2) 0.8737(15) 0.0174(19) Uani 0.336(2) 1 d D U P A 2
C9 C 0.5221(16) 0.3765(2) 0.6626(15) 0.0246(16) Uani 0.336(2) 1 d D U P A 2
H9A H 0.4678 0.3623 0.5265 0.029 Uiso 0.336(2) 1 calc R U P A 2
C10 C 0.5580(19) 0.4192(2) 0.6614(16) 0.0276(16) Uani 0.336(2) 1 d D U P A 2
H10A H 0.5250 0.4337 0.5220 0.033 Uiso 0.336(2) 1 calc R U P A 2
C11 C 0.641(3) 0.4406(4) 0.8618(16) 0.029(2) Uani 0.336(2) 1 d D U P A 2
H11A H 0.6670 0.4691 0.8562 0.035 Uiso 0.336(2) 1 calc R U P A 2
C12 C 0.686(2) 0.4194(2) 1.0701(14) 0.0278(15) Uani 0.336(2) 1 d D U P A 2
C13 C 0.6475(18) 0.3767(2) 1.0779(14) 0.0207(15) Uani 0.336(2) 1 d D U P A 2
H13A H 0.6732 0.3624 1.2189 0.025 Uiso 0.336(2) 1 calc R U P A 2
O5 O 0.7783(15) 0.43669(18) 1.2770(12) 0.0362(16) Uani 0.336(2) 1 d D U P A 2
C14 C 0.803(3) 0.4804(3) 1.290(2) 0.053(3) Uani 0.336(2) 1 d D U P A 2
H14A H 0.8720 0.4881 1.4440 0.080 Uiso 0.336(2) 1 calc R U P A 2
H14B H 0.6263 0.4929 1.2602 0.080 Uiso 0.336(2) 1 calc R U P A 2
H14C H 0.9291 0.4897 1.1739 0.080 Uiso 0.336(2) 1 calc R U P A 2
C15 C 0.550(4) 0.3567(2) 0.874(3) 0.021(2) Uani 0.333(3) 1 d D U P A 3
C16 C 0.740(3) 0.3748(3) 0.726(2) 0.026(2) Uani 0.333(3) 1 d D U P A 3
H16A H 0.8547 0.3581 0.6384 0.031 Uiso 0.333(3) 1 calc R U P A 3
C17 C 0.757(2) 0.4176(3) 0.7089(18) 0.0294(17) Uani 0.333(3) 1 d D U P A 3
C18 C 0.588(2) 0.4422(4) 0.840(2) 0.029(2) Uani 0.333(3) 1 d D U P A 3
H18A H 0.6004 0.4708 0.8275 0.035 Uiso 0.333(3) 1 calc R U P A 3
C19 C 0.400(2) 0.4251(3) 0.990(2) 0.030(2) Uani 0.333(3) 1 d D U P A 3
H19A H 0.2909 0.4419 1.0811 0.036 Uiso 0.333(3) 1 calc R U P A 3
C20 C 0.378(4) 0.3824(3) 1.002(3) 0.026(2) Uani 0.333(3) 1 d D U P A 3
H20A H 0.2456 0.3707 1.0963 0.031 Uiso 0.333(3) 1 calc R U P A 3
O6 O 0.9396(14) 0.43772(18) 0.5710(13) 0.0374(17) Uani 0.333(3) 1 d D U P A 3
C21 C 1.128(2) 0.4136(3) 0.444(2) 0.041(3) Uani 0.333(3) 1 d D U P A 3
H21A H 1.2452 0.4316 0.3567 0.061 Uiso 0.333(3) 1 calc R U P A 3
H21B H 1.0289 0.3956 0.3373 0.061 Uiso 0.333(3) 1 calc R U P A 3
H21C H 1.2391 0.3973 0.5524 0.061 Uiso 0.333(3) 1 calc R U P A 3
O1 O 0.6486(4) 0.28202(5) 0.6708(3) 0.0151(4) Uani 1 1 d . . . . .
O2 O 0.6531(4) 0.28201(5) 1.1029(3) 0.0153(4) Uani 1 1 d . . . . .
O3 O 0.1976(4) 0.29413(5) 0.8801(3) 0.0162(4) Uani 1 1 d . . . . .
O1W O 0.6426(4) 0.19586(6) 0.8824(3) 0.0204(4) Uani 1 1 d . . . . .
H1WB H 0.5481 0.1980 1.0053 0.031 Uiso 1 1 d R U . . .
H1WA H 0.5372 0.1981 0.7607 0.031 Uiso 1 1 d R U . . .

loop_
_atom_site_aniso_label
_atom_site_aniso_U_11
_atom_site_aniso_U_22
_atom_site_aniso_U_33
_atom_site_aniso_U_23
_atom_site_aniso_U_13
_atom_site_aniso_U_12
Co1 0.01171(18) 0.01818(19) 0.01169(18) 0.00020(15) 0.00057(12) 0.00020(15)
P1 0.0110(3) 0.0146(3) 0.0115(3) 0.0003(3) 0.0004(2) -0.0004(2)
C1 0.021(5) 0.018(4) 0.017(4) 0.002(3) 0.008(4) -0.001(3)
C2 0.025(5) 0.021(3) 0.026(4) 0.000(3) 0.009(3) -0.001(3)
C3 0.031(4) 0.022(3) 0.031(4) 0.001(3) 0.009(3) -0.005(3)
C4 0.034(4) 0.018(3) 0.033(4) -0.002(3) 0.003(3) -0.002(3)
C5 0.037(4) 0.021(3) 0.032(4) -0.002(3) 0.007(3) 0.001(3)
C6 0.029(5) 0.020(3) 0.023(4) -0.002(3) 0.011(4) 0.000(3)
O4 0.050(4) 0.025(3) 0.045(4) -0.007(3) 0.013(3) 0.004(3)
C7 0.049(6) 0.039(6) 0.046(6) -0.011(5) 0.016(5) 0.004(5)
C8 0.018(4) 0.014(4) 0.020(4) -0.002(3) 0.000(3) 0.003(3)
C9 0.026(4) 0.021(3) 0.026(3) 0.003(3) -0.001(3) 0.002(3)
C10 0.031(4) 0.023(3) 0.030(3) 0.008(3) 0.004(3) -0.003(3)
C11 0.035(4) 0.020(4) 0.033(4) 0.003(3) 0.004(3) -0.003(3)
C12 0.036(4) 0.020(3) 0.028(3) -0.005(3) 0.003(3) -0.004(3)
C13 0.024(4) 0.018(3) 0.020(3) -0.002(3) 0.000(3) 0.001(3)
O5 0.048(4) 0.023(3) 0.037(3) -0.009(3) -0.003(3) -0.009(3)
C14 0.076(9) 0.025(4) 0.059(7) -0.017(5) 0.004(6) -0.011(5)
C15 0.017(4) 0.014(4) 0.033(5) 0.002(4) 0.010(4) -0.004(3)
C16 0.023(4) 0.018(3) 0.037(5) 0.001(3) 0.014(4) -0.004(3)
C17 0.028(4) 0.019(3) 0.042(4) 0.005(3) 0.012(3) -0.005(3)
C18 0.028(4) 0.016(3) 0.045(5) 0.002(3) 0.007(3) -0.001(3)
C19 0.028(4) 0.020(3) 0.041(5) -0.003(4) 0.009(3) 0.002(3)
C20 0.021(4) 0.020(4) 0.037(5) 0.001(4) 0.010(4) 0.000(3)
O6 0.039(4) 0.021(3) 0.053(4) 0.004(3) 0.018(3) -0.005(2)
C21 0.035(6) 0.034(6) 0.054(7) 0.009(5) 0.022(5) 0.000(4)
O1 0.0146(10) 0.0196(10) 0.0112(9) -0.0032(7) 0.0003(7) 0.0001(7)
O2 0.0132(10) 0.0208(10) 0.0118(9) 0.0025(7) -0.0004(7) -0.0003(7)
O3 0.0122(9) 0.0186(9) 0.0177(10) -0.0003(8) 0.0006(7) 0.0005(7)
O1W 0.0222(11) 0.0265(11) 0.0126(9) 0.0012(8) 0.0014(8) -0.0013(8)

loop_
_atom_type_symbol
_atom_type_description
_atom_type_scat_dispersion_real
_atom_type_scat_dispersion_imag
_atom_type_scat_source
C C 0.0033 0.0016 'International Tables Vol C Tables 4.2.6.8 and 6.1.1.4'
H H 0.0000 0.0000 'International Tables Vol C Tables 4.2.6.8 and 6.1.1.4'
O O 0.0106 0.0060 'International Tables Vol C Tables 4.2.6.8 and 6.1.1.4'
P P 0.1023 0.0942 'International Tables Vol C Tables 4.2.6.8 and 6.1.1.4'
Co Co 0.3494 0.9721 'International Tables Vol C Tables 4.2.6.8 and 6.1.1.4'

loop_
_geom_angle_atom_site_label_1
_geom_angle_atom_site_label_2
_geom_angle_atom_site_label_3
_geom_angle
_geom_angle_site_symmetry_1
_geom_angle_site_symmetry_3
O3 Co1 O1 92.18(7) 1_655 4_666
O3 Co1 O2 89.87(7) 1_655 4_665
O1 Co1 O2 101.74(7) 4_666 4_665
O3 Co1 O1W 174.13(7) 1_655 .
O1 Co1 O1W 91.36(7) 4_666 .
O2 Co1 O1W 93.99(7) 4_665 .
O3 Co1 O1 86.05(7) 1_655 .
O1 Co1 O1 160.26(8) 4_666 .
O2 Co1 O1 97.91(7) 4_665 .
O1W Co1 O1 89.04(7) . .
O3 Co1 O2 87.18(7) 1_655 .
O1 Co1 O2 94.01(7) 4_666 .
O2 Co1 O2 164.07(8) 4_665 .
O1W Co1 O2 87.90(7) . .
O1 Co1 O2 66.28(6) . .
O3 P1 O2 112.86(10) . .
O3 P1 O1 113.42(10) . .
O2 P1 O1 104.92(10) . .
O3 P1 C8 109.0(4) . .
O2 P1 C8 110.0(3) . .
O1 P1 C8 106.4(3) . .
O3 P1 C1 108.5(6) . .
O2 P1 C1 105.9(6) . .
O1 P1 C1 111.0(5) . .
O3 P1 C15 105.7(6) . .
O2 P1 C15 111.7(6) . .
O1 P1 C15 108.3(5) . .
C6 C1 C2 118.7(10) . .
C6 C1 P1 119.6(8) . .
C2 C1 P1 121.4(9) . .
C3 C2 C1 119.7(10) . .
C3 C2 H2A 120.2 . .
C1 C2 H2A 120.2 . .
C4 C3 C2 120.6(10) . .
C4 C3 H3A 119.7 . .
C2 C3 H3A 119.7 . .
C5 C4 C3 120.2(8) . .
C5 C4 H4A 119.9 . .
C3 C4 H4A 119.9 . .
O4 C5 C4 115.0(8) . .
O4 C5 C6 125.5(9) . .
C4 C5 C6 119.4(10) . .
C5 C6 C1 121.3(11) . .
C5 C6 H6A 119.4 . .
C1 C6 H6A 119.4 . .
C5 O4 C7 117.6(7) . .
O4 C7 H7A 109.5 . .
O4 C7 H7B 109.5 . .
H7A C7 H7B 109.5 . .
O4 C7 H7C 109.5 . .
H7A C7 H7C 109.5 . .
H7B C7 H7C 109.5 . .
C13 C8 C9 121.7(7) . .
C13 C8 P1 119.6(6) . .
C9 C8 P1 118.5(6) . .
C8 C9 C10 117.6(7) . .
C8 C9 H9A 121.2 . .
C10 C9 H9A 121.2 . .
C11 C10 C9 121.8(10) . .
C11 C10 H10A 119.1 . .
C9 C10 H10A 119.1 . .
C12 C11 C10 119.5(11) . .
C12 C11 H11A 120.3 . .
C10 C11 H11A 120.3 . .
O5 C12 C11 125.0(8) . .
O5 C12 C13 114.8(7) . .
C11 C12 C13 120.1(9) . .
C8 C13 C12 119.3(7) . .
C8 C13 H13A 120.4 . .
C12 C13 H13A 120.4 . .
C12 O5 C14 118.5(8) . .
O5 C14 H14A 109.5 . .
O5 C14 H14B 109.5 . .
H14A C14 H14B 109.5 . .
O5 C14 H14C 109.5 . .
H14A C14 H14C 109.5 . .
H14B C14 H14C 109.5 . .
C20 C15 C16 118.7(9) . .
C20 C15 P1 119.9(8) . .
C16 C15 P1 121.2(9) . .
C17 C16 C15 120.1(9) . .
C17 C16 H16A 119.9 . .
C15 C16 H16A 119.9 . .
O6 C17 C18 116.3(8) . .
O6 C17 C16 123.9(8) . .
C18 C17 C16 119.8(10) . .
C17 C18 C19 121.2(11) . .
C17 C18 H18A 119.4 . .
C19 C18 H18A 119.4 . .
C18 C19 C20 118.9(12) . .
C18 C19 H19A 120.5 . .
C20 C19 H19A 120.5 . .
C19 C20 C15 121.1(12) . .
C19 C20 H20A 119.4 . .
C15 C20 H20A 119.4 . .
C17 O6 C21 118.1(7) . .
O6 C21 H21A 109.5 . .
O6 C21 H21B 109.5 . .
H21A C21 H21B 109.5 . .
O6 C21 H21C 109.5 . .
H21A C21 H21C 109.5 . .
H21B C21 H21C 109.5 . .
P1 O1 Co1 124.05(11) . 4_565
P1 O1 Co1 95.73(9) . .
Co1 O1 Co1 119.57(8) 4_565 .
P1 O2 Co1 122.53(11) . 4_566
P1 O2 Co1 93.07(8) . .
Co1 O2 Co1 122.00(8) 4_566 .
P1 O3 Co1 136.09(11) . 1_455
Co1 O1W H1WB 109.3 . .
Co1 O1W H1WA 109.3 . .
H1WB O1W H1WA 109.5 . .

loop_
_geom_bond_atom_site_label_1
_geom_bond_atom_site_label_2
_geom_bond_distance
_geom_bond_site_symmetry_2
Co1 O3 2.0548(18) 1_655
Co1 O1 2.0739(18) 4_666
Co1 O2 2.0830(17) 4_665
Co1 O1W 2.1130(19) .
Co1 O1 2.2080(18) .
Co1 O2 2.2777(17) .
P1 O3 1.5073(19) .
P1 O2 1.5456(19) .
P1 O1 1.5479(18) .
P1 C8 1.794(6) .
P1 C1 1.804(7) .
P1 C15 1.805(7) .
C1 C6 1.393(7) .
C1 C2 1.393(7) .
C2 C3 1.388(7) .
C2 H2A 0.9300 .
C3 C4 1.380(7) .
C3 H3A 0.9300 .
C4 C5 1.378(7) .
C4 H4A 0.9300 .
C5 O4 1.366(9) .
C5 C6 1.381(7) .
C6 H6A 0.9300 .
O4 C7 1.416(9) .
C7 H7A 0.9600 .
C7 H7B 0.9600 .
C7 H7C 0.9600 .
C8 C13 1.382(7) .
C8 C9 1.385(7) .
C9 C10 1.389(7) .
C9 H9A 0.9300 .
C10 C11 1.381(8) .
C10 H10A 0.9300 .
C11 C12 1.379(7) .
C11 H11A 0.9300 .
C12 O5 1.363(8) .
C12 C13 1.391(7) .
C13 H13A 0.9300 .
O5 C14 1.417(8) .
C14 H14A 0.9600 .
C14 H14B 0.9600 .
C14 H14C 0.9600 .
C15 C20 1.396(8) .
C15 C16 1.397(8) .
C16 C17 1.386(8) .
C16 H16A 0.9300 .
C17 O6 1.365(8) .
C17 C18 1.379(8) .
C18 C19 1.380(9) .
C18 H18A 0.9300 .
C19 C20 1.384(8) .
C19 H19A 0.9300 .
C20 H20A 0.9300 .
O6 C21 1.416(9) .
C21 H21A 0.9600 .
C21 H21B 0.9600 .
C21 H21C 0.9600 .
O1 Co1 2.0739(18) 4_565
O2 Co1 2.0831(17) 4_566
O3 Co1 2.0547(18) 1_455
O1W H1WB 0.8500 .
O1W H1WA 0.8500 .

loop_
_geom_hbond_atom_site_label_D
_geom_hbond_atom_site_label_H
_geom_hbond_atom_site_label_A
_geom_hbond_distance_DH
_geom_hbond_distance_HA
_geom_hbond_distance_DA
_geom_hbond_angle_DHA
_geom_hbond_site_symmetry_A
O1W H1WA O3 0.85 2.33 2.891(3) 123.5 4_665
O1W H1WA O2 0.85 2.14 2.905(3) 149.3 4_565
O1W H1WB O3 0.85 2.24 2.848(3) 128.4 4_666
O1W H1WB O1 0.85 2.27 3.031(2) 148.4 4_566

loop_
_geom_torsion_atom_site_label_1
_geom_torsion_atom_site_label_2
_geom_torsion_atom_site_label_3
_geom_torsion_atom_site_label_4
_geom_torsion
_geom_torsion_site_symmetry_4
O3 P1 C1 C6 41.2(13) .
O2 P1 C1 C6 -80.2(12) .
O1 P1 C1 C6 166.5(10) .
C8 P1 C1 C6 138(9) .
C15 P1 C1 C6 103(11) .
O3 P1 C1 C2 -145.1(8) .
O2 P1 C1 C2 93.5(9) .
O1 P1 C1 C2 -19.8(11) .
C8 P1 C1 C2 -49(8) .
C15 P1 C1 C2 -83(10) .
C6 C1 C2 C3 -0.9(11) .
P1 C1 C2 C3 -174.7(13) .
C1 C2 C3 C4 0.4(10) .
C2 C3 C4 C5 -0.6(17) .
C3 C4 C5 O4 -179.0(10) .
C3 C4 C5 C6 1.4(19) .
O4 C5 C6 C1 178.5(12) .
C4 C5 C6 C1 -2.0(19) .
C2 C1 C6 C5 1.7(18) .
P1 C1 C6 C5 175.6(13) .
C4 C5 O4 C7 -176.4(11) .
C6 C5 O4 C7 3.1(18) .
O3 P1 C8 C13 101.9(9) .
O2 P1 C8 C13 -22.4(10) .
O1 P1 C8 C13 -135.5(8) .
C1 P1 C8 C13 16(8) .
C15 P1 C8 C13 99(12) .
O3 P1 C8 C9 -73.5(7) .
O2 P1 C8 C9 162.2(6) .
O1 P1 C8 C9 49.1(8) .
C1 P1 C8 C9 -159(9) .
C15 P1 C8 C9 -77(12) .
C13 C8 C9 C10 0.9(10) .
P1 C8 C9 C10 176.2(8) .
C8 C9 C10 C11 0.7(10) .
C9 C10 C11 C12 -1.1(16) .
C10 C11 C12 O5 177.5(10) .
C10 C11 C12 C13 -0.1(17) .
C9 C8 C13 C12 -2.0(14) .
P1 C8 C13 C12 -177.2(8) .
O5 C12 C13 C8 -176.2(9) .
C11 C12 C13 C8 1.6(15) .
C11 C12 O5 C14 7.1(16) .
C13 C12 O5 C14 -175.3(9) .
O3 P1 C15 C20 39.6(14) .
O2 P1 C15 C20 -83.5(13) .
O1 P1 C15 C20 161.4(11) .
C8 P1 C15 C20 -144(13) .
C1 P1 C15 C20 -80(10) .
O3 P1 C15 C16 -135.3(9) .
O2 P1 C15 C16 101.6(10) .
O1 P1 C15 C16 -13.5(12) .
C8 P1 C15 C16 42(11) .
C1 P1 C15 C16 105(11) .
C20 C15 C16 C17 0.6(14) .
P1 C15 C16 C17 175.6(13) .
C15 C16 C17 O6 179.1(11) .
C15 C16 C17 C18 0.5(13) .
O6 C17 C18 C19 -178.5(11) .
C16 C17 C18 C19 0.2(19) .
C17 C18 C19 C20 -2(2) .
C18 C19 C20 C15 3.1(19) .
C16 C15 C20 C19 -2.4(18) .
P1 C15 C20 C19 -177.4(13) .
C18 C17 O6 C21 176.3(11) .
C16 C17 O6 C21 -2.3(16) .
O3 P1 O1 Co1 8.45(16) 4_565
O2 P1 O1 Co1 132.06(12) 4_565
C8 P1 O1 Co1 -111.3(4) 4_565
C1 P1 O1 Co1 -114.0(7) 4_565
C15 P1 O1 Co1 -108.5(7) 4_565
O3 P1 O1 Co1 -123.34(9) .
O2 P1 O1 Co1 0.27(10) .
C8 P1 O1 Co1 116.9(4) .
C1 P1 O1 Co1 114.2(7) .
C15 P1 O1 Co1 119.7(7) .
O3 P1 O2 Co1 -7.87(15) 4_566
O1 P1 O2 Co1 -131.84(12) 4_566
C8 P1 O2 Co1 114.1(4) 4_566
C1 P1 O2 Co1 110.7(6) 4_566
C15 P1 O2 Co1 111.1(6) 4_566
O3 P1 O2 Co1 123.70(9) .
O1 P1 O2 Co1 -0.26(10) .
C8 P1 O2 Co1 -114.3(4) .
C1 P1 O2 Co1 -117.8(6) .
C15 P1 O2 Co1 -117.4(6) .
O2 P1 O3 Co1 -58.62(18) 1_455
O1 P1 O3 Co1 60.53(18) 1_455
C8 P1 O3 Co1 178.8(3) 1_455
C1 P1 O3 Co1 -175.7(6) 1_455
C15 P1 O3 Co1 179.0(6) 1_455
